data_4101254
loop_
_publ_author_name
'Grundy, Joanna'
'Donnadieu, Bruno'
'Mathey, Fran\,cois'

_publ_section_title
;
 The alpha-iminophospholide ligands.
;
_journal_issue 24
_journal_name_full 'Journal of the American Chemical Society'
_journal_page_first 7716
_journal_page_last 7717
_journal_paper_doi 10.1021/ja060100q
_journal_volume 128
_journal_year 2006
_chemical_formula_sum 'C84 H84 Cl8 Cu4 N4 P4'
_chemical_formula_weight 1811.19
_chemical_name_systematic
;

 ?

;
_space_group_IT_number 2
_symmetry_cell_setting triclinic
_symmetry_space_group_name_Hall '-P 1'
_symmetry_space_group_name_H-M 'P -1'
_atom_sites_solution_hydrogens geom
_atom_sites_solution_primary direct
_atom_sites_solution_secondary difmap
_audit_creation_method SHELXL-97
_cell_angle_alpha 67.0970(10)
_cell_angle_beta 79.2780(10)
_cell_angle_gamma 67.3240(10)
_cell_formula_units_Z 2
_cell_length_a 14.9291(3)
_cell_length_b 17.6446(4)
_cell_length_c 17.8388(4)
_cell_measurement_reflns_used 9369
_cell_measurement_temperature 293(2)
_cell_measurement_theta_max 35.42
_cell_measurement_theta_min 3.08
_cell_volume 3990.42(15)
_computing_cell_refinement 'Bruker SMART'
_computing_data_collection 'Bruker SMART'
_computing_data_reduction 'Bruker SAINT'
_computing_molecular_graphics 'Bruker SHELXTL'
_computing_publication_material 'Bruker SHELXTL'
_computing_structure_refinement 'SHELXL-97 (Sheldrick, 1997)'
_computing_structure_solution 'Bruker SHELXTL'
_diffrn_ambient_temperature 160(2)
_diffrn_measured_fraction_theta_full 0.998
_diffrn_measured_fraction_theta_max 0.998
_diffrn_measurement_device_type 'CCD area detector'
_diffrn_measurement_method 'phi and omega scans'
_diffrn_radiation_monochromator graphite
_diffrn_radiation_source 'fine-focus sealed tube'
_diffrn_radiation_type MoK\a
_diffrn_radiation_wavelength 0.71073
_diffrn_reflns_av_R_equivalents 0.0238
_diffrn_reflns_av_sigmaI/netI 0.0257
_diffrn_reflns_limit_h_max 19
_diffrn_reflns_limit_h_min -19
_diffrn_reflns_limit_k_max 23
_diffrn_reflns_limit_k_min -23
_diffrn_reflns_limit_l_max 23
_diffrn_reflns_limit_l_min -23
_diffrn_reflns_number 60301
_diffrn_reflns_theta_full 28.28
_diffrn_reflns_theta_max 28.28
_diffrn_reflns_theta_min 1.48
_exptl_absorpt_coefficient_mu 1.448
_exptl_absorpt_correction_T_max 0.8570
_exptl_absorpt_correction_T_min 0.6706
_exptl_absorpt_correction_type multi-scan
_exptl_crystal_colour red
_exptl_crystal_density_diffrn 1.507
_exptl_crystal_density_meas 0
_exptl_crystal_density_method 'not measured'
_exptl_crystal_description Prism
_exptl_crystal_F_000 1856
_exptl_crystal_size_max 0.30
_exptl_crystal_size_mid 0.12
_exptl_crystal_size_min 0.11
_refine_diff_density_max 0.983
_refine_diff_density_min -0.887
_refine_diff_density_rms 0.069
_refine_ls_extinction_method none
_refine_ls_goodness_of_fit_ref 1.065
_refine_ls_hydrogen_treatment constr
_refine_ls_matrix_type full
_refine_ls_number_parameters 994
_refine_ls_number_reflns 19789
_refine_ls_number_restraints 0
_refine_ls_restrained_S_all 1.065
_refine_ls_R_factor_all 0.0335
_refine_ls_R_factor_gt 0.0265
_refine_ls_shift/su_max 0.001
_refine_ls_shift/su_mean 0.000
_refine_ls_structure_factor_coef Fsqd
_refine_ls_weighting_details 'calc w=1/[\s^2^(Fo^2^)+(0.0353P)^2^+2.4800P] where P=(Fo^2^+2Fc^2^)/3'
_refine_ls_weighting_scheme calc
_refine_ls_wR_factor_gt 0.0688
_refine_ls_wR_factor_ref 0.0740
_reflns_number_gt 17147
_reflns_number_total 19789
_reflns_threshold_expression >2sigma(I)
_cod_data_source_file ja060100qsi20060118_043317.cif
_cod_data_source_block 10
_cod_depositor_comments
;
The following automatic conversions were performed:
'_symmetry_cell_setting' value 'Triclinic' changed to 'triclinic'
according to '/home/saulius/struct/CIF-dictionaries/cif_core.dic'
dictionary named 'cif_core.dic' version 2.4.1 from 2010-06-29.

Automatic conversion script
Id: cif_fix_enum 1527 2010-12-29 10:47:43Z saulius 
;
_cod_original_sg_symbol_H-M P-1
_cod_database_code 4101254

loop_
_symmetry_equiv_pos_as_xyz
'x, y, z'
'-x, -y, -z'

loop_
_atom_site_label
_atom_site_type_symbol
_atom_site_fract_x
_atom_site_fract_y
_atom_site_fract_z
_atom_site_U_iso_or_equiv
_atom_site_adp_type
_atom_site_occupancy
_atom_site_symmetry_multiplicity
_atom_site_calc_flag
_atom_site_refinement_flags
_atom_site_disorder_assembly
_atom_site_disorder_group
Cu1 Cu 0.890924(14) 0.238377(12) 0.287951(11) 0.01104(4) Uani 1 1 d . . .
Cu2 Cu 0.738850(13) 0.377018(12) 0.232689(11) 0.01123(4) Uani 1 1 d . . .
Cu3 Cu 0.717101(14) 0.227440(12) 0.280955(11) 0.01103(4) Uani 1 1 d . . .
Cu4 Cu 0.832253(13) 0.261455(12) 0.152710(11) 0.01113(4) Uani 1 1 d . . .
P1 P 0.89464(3) 0.37300(3) 0.19996(2) 0.01107(8) Uani 1 1 d . . .
P2 P 0.70542(3) 0.30161(3) 0.36478(2) 0.01127(8) Uani 1 1 d . . .
P3 P 0.66999(3) 0.30073(3) 0.14831(2) 0.01245(8) Uani 1 1 d . . .
P4 P 0.91054(3) 0.12730(3) 0.24416(2) 0.01160(8) Uani 1 1 d . . .
N1 N 0.92419(10) 0.20468(9) 0.40010(8) 0.0133(3) Uani 1 1 d . . .
N2 N 0.62961(10) 0.47585(9) 0.17142(8) 0.0134(3) Uani 1 1 d . . .
N3 N 0.71646(10) 0.10755(9) 0.33635(8) 0.0127(3) Uani 1 1 d . . .
N4 N 0.91095(10) 0.30925(9) 0.05813(8) 0.0120(3) Uani 1 1 d . . .
C1 C 0.87159(12) 0.22311(10) 0.46142(10) 0.0135(3) Uani 1 1 d . . .
C2 C 0.76829(11) 0.27407(10) 0.45223(9) 0.0122(3) Uani 1 1 d . . .
C3 C 0.70209(12) 0.30611(10) 0.50924(9) 0.0137(3) Uani 1 1 d . . .
C4 C 0.60402(12) 0.34442(10) 0.48576(10) 0.0133(3) Uani 1 1 d . . .
C5 C 0.59216(11) 0.34812(10) 0.40865(9) 0.0122(3) Uani 1 1 d . . .
C6 C 0.49757(11) 0.38381(10) 0.37088(9) 0.0127(3) Uani 1 1 d . . .
C7 C 0.42964(12) 0.46470(11) 0.37136(10) 0.0160(3) Uani 1 1 d . . .
H7 H 0.4457 0.4972 0.3937 0.019 Uiso 1 1 calc R . .
C8 C 0.33874(12) 0.49753(12) 0.33923(11) 0.0188(3) Uani 1 1 d . . .
H8 H 0.2950 0.5518 0.3396 0.023 Uiso 1 1 calc R . .
C9 C 0.31327(13) 0.44932(12) 0.30663(11) 0.0200(3) Uani 1 1 d . . .
H9 H 0.2520 0.4706 0.2860 0.024 Uiso 1 1 calc R . .
C10 C 0.37959(13) 0.36942(12) 0.30498(11) 0.0189(3) Uani 1 1 d . . .
H10 H 0.3629 0.3371 0.2829 0.023 Uiso 1 1 calc R . .
C11 C 0.47119(12) 0.33713(11) 0.33618(10) 0.0151(3) Uani 1 1 d . . .
H11 H 0.5154 0.2838 0.3339 0.018 Uiso 1 1 calc R . .
C12 C 1.02553(11) 0.15285(11) 0.40645(9) 0.0139(3) Uani 1 1 d . . .
C13 C 1.05636(12) 0.06470(11) 0.41596(10) 0.0183(3) Uani 1 1 d . . .
H13 H 1.0112 0.0380 0.4223 0.022 Uiso 1 1 calc R . .
C14 C 1.15498(13) 0.01680(12) 0.41592(11) 0.0223(4) Uani 1 1 d . . .
H14 H 1.1756 -0.0426 0.4238 0.027 Uiso 1 1 calc R . .
C15 C 1.22317(13) 0.05636(12) 0.40429(11) 0.0205(3) Uani 1 1 d . . .
H15 H 1.2892 0.0239 0.4037 0.025 Uiso 1 1 calc R . .
C16 C 1.19212(13) 0.14442(12) 0.39356(12) 0.0217(4) Uani 1 1 d . . .
H16 H 1.2375 0.1714 0.3854 0.026 Uiso 1 1 calc R . .
C17 C 1.09348(13) 0.19289(12) 0.39486(11) 0.0202(3) Uani 1 1 d . . .
H17 H 1.0730 0.2520 0.3880 0.024 Uiso 1 1 calc R . .
C18 C 0.91642(13) 0.18777(13) 0.54275(10) 0.0214(4) Uani 1 1 d . . .
H18A H 0.9758 0.1395 0.5442 0.032 Uiso 1 1 calc R . .
H18B H 0.8721 0.1682 0.5854 0.032 Uiso 1 1 calc R . .
H18C H 0.9300 0.2332 0.5504 0.032 Uiso 1 1 calc R . .
C19 C 0.72663(13) 0.30960(12) 0.58604(10) 0.0181(3) Uani 1 1 d . . .
H19A H 0.7375 0.2534 0.6286 0.027 Uiso 1 1 calc R . .
H19B H 0.6737 0.3532 0.6024 0.027 Uiso 1 1 calc R . .
H19C H 0.7843 0.3245 0.5759 0.027 Uiso 1 1 calc R . .
C20 C 0.52041(12) 0.37051(12) 0.54372(10) 0.0183(3) Uani 1 1 d . . .
H20A H 0.5095 0.4289 0.5408 0.027 Uiso 1 1 calc R . .
H20B H 0.5358 0.3305 0.5983 0.027 Uiso 1 1 calc R . .
H20C H 0.4628 0.3687 0.5289 0.027 Uiso 1 1 calc R . .
C21 C 0.56027(11) 0.47587(11) 0.13660(9) 0.0142(3) Uani 1 1 d . . .
C22 C 0.56281(11) 0.39437(11) 0.13261(9) 0.0139(3) Uani 1 1 d . . .
C23 C 0.48809(12) 0.37574(11) 0.11400(10) 0.0173(3) Uani 1 1 d . . .
C24 C 0.51692(13) 0.29023(12) 0.11107(10) 0.0185(3) Uani 1 1 d . . .
C25 C 0.61449(12) 0.24040(11) 0.12655(10) 0.0152(3) Uani 1 1 d . . .
C26 C 0.66937(13) 0.15259(11) 0.12130(10) 0.0175(3) Uani 1 1 d . . .
C27 C 0.63229(15) 0.08362(12) 0.15293(11) 0.0232(4) Uani 1 1 d . . .
H27 H 0.5704 0.0930 0.1779 0.028 Uiso 1 1 calc R . .
C28 C 0.68605(17) 0.00193(13) 0.14768(13) 0.0304(4) Uani 1 1 d . . .
H28 H 0.6601 -0.0428 0.1694 0.036 Uiso 1 1 calc R . .
C29 C 0.77783(17) -0.01389(13) 0.11060(13) 0.0309(4) Uani 1 1 d . . .
H29 H 0.8138 -0.0690 0.1074 0.037 Uiso 1 1 calc R . .
C30 C 0.81573(15) 0.05345(13) 0.07807(13) 0.0279(4) Uani 1 1 d . . .
H30 H 0.8774 0.0436 0.0528 0.033 Uiso 1 1 calc R . .
C31 C 0.76198(14) 0.13543(12) 0.08316(11) 0.0213(4) Uani 1 1 d . . .
H31 H 0.7882 0.1800 0.0607 0.026 Uiso 1 1 calc R . .
C32 C 0.63227(12) 0.55589(10) 0.17200(10) 0.0141(3) Uani 1 1 d . . .
C33 C 0.69544(13) 0.59452(11) 0.11770(11) 0.0190(3) Uani 1 1 d . . .
H33 H 0.7320 0.5708 0.0787 0.023 Uiso 1 1 calc R . .
C34 C 0.70375(14) 0.66847(12) 0.12180(12) 0.0242(4) Uani 1 1 d . . .
H34 H 0.7451 0.6949 0.0847 0.029 Uiso 1 1 calc R . .
C35 C 0.65110(14) 0.70323(12) 0.18051(12) 0.0246(4) Uani 1 1 d . . .
H35 H 0.6576 0.7523 0.1835 0.030 Uiso 1 1 calc R . .
C36 C 0.58882(15) 0.66456(13) 0.23454(12) 0.0262(4) Uani 1 1 d . . .
H36 H 0.5531 0.6879 0.2739 0.031 Uiso 1 1 calc R . .
C37 C 0.57901(13) 0.59115(12) 0.23065(11) 0.0217(4) Uani 1 1 d . . .
H37 H 0.5368 0.5655 0.2673 0.026 Uiso 1 1 calc R . .
C38 C 0.48065(13) 0.56137(12) 0.09742(12) 0.0218(4) Uani 1 1 d . . .
H38A H 0.4285 0.5718 0.1368 0.033 Uiso 1 1 calc R . .
H38B H 0.4569 0.5582 0.0526 0.033 Uiso 1 1 calc R . .
H38C H 0.5060 0.6084 0.0779 0.033 Uiso 1 1 calc R . .
C39 C 0.38404(13) 0.43640(13) 0.09918(12) 0.0249(4) Uani 1 1 d . . .
H39A H 0.3664 0.4742 0.1303 0.037 Uiso 1 1 calc R . .
H39B H 0.3422 0.4024 0.1155 0.037 Uiso 1 1 calc R . .
H39C H 0.3774 0.4712 0.0423 0.037 Uiso 1 1 calc R . .
C40 C 0.44660(15) 0.25948(14) 0.09010(13) 0.0283(4) Uani 1 1 d . . .
H40A H 0.4822 0.2097 0.0737 0.043 Uiso 1 1 calc R . .
H40B H 0.4078 0.3059 0.0463 0.043 Uiso 1 1 calc R . .
H40C H 0.4051 0.2433 0.1369 0.043 Uiso 1 1 calc R . .
C41 C 0.78269(11) 0.03420(10) 0.33474(9) 0.0132(3) Uani 1 1 d . . .
C42 C 0.87245(11) 0.03456(10) 0.28648(9) 0.0124(3) Uani 1 1 d . . .
C43 C 0.94478(12) -0.03651(10) 0.26942(10) 0.0138(3) Uani 1 1 d . . .
C44 C 1.03002(12) -0.01854(10) 0.22952(10) 0.0139(3) Uani 1 1 d . . .
C45 C 1.02436(11) 0.06734(10) 0.21062(10) 0.0128(3) Uani 1 1 d . . .
C46 C 1.10342(11) 0.10182(10) 0.16970(10) 0.0137(3) Uani 1 1 d . . .
C47 C 1.15764(12) 0.08084(11) 0.10283(10) 0.0169(3) Uani 1 1 d . . .
H47 H 1.1420 0.0464 0.0827 0.020 Uiso 1 1 calc R . .
C48 C 1.23423(13) 0.11063(12) 0.06622(11) 0.0214(4) Uani 1 1 d . . .
H48 H 1.2690 0.0963 0.0217 0.026 Uiso 1 1 calc R . .
C49 C 1.25917(13) 0.16168(12) 0.09568(11) 0.0222(4) Uani 1 1 d . . .
H49 H 1.3110 0.1810 0.0716 0.027 Uiso 1 1 calc R . .
C50 C 1.20606(13) 0.18360(11) 0.16129(11) 0.0196(3) Uani 1 1 d . . .
H50 H 1.2223 0.2179 0.1812 0.024 Uiso 1 1 calc R . .
C51 C 1.12857(12) 0.15473(11) 0.19776(10) 0.0159(3) Uani 1 1 d . . .
H51 H 1.0930 0.1707 0.2413 0.019 Uiso 1 1 calc R . .
C52 C 0.62793(12) 0.10791(10) 0.38456(10) 0.0146(3) Uani 1 1 d . . .
C53 C 0.55388(13) 0.09914(12) 0.35548(12) 0.0209(4) Uani 1 1 d . . .
H53 H 0.5632 0.0893 0.3065 0.025 Uiso 1 1 calc R . .
C54 C 0.46593(13) 0.10497(13) 0.39932(13) 0.0260(4) Uani 1 1 d . . .
H54 H 0.4163 0.0992 0.3796 0.031 Uiso 1 1 calc R . .
C55 C 0.45165(13) 0.11922(12) 0.47205(12) 0.0244(4) Uani 1 1 d . . .
H55 H 0.3927 0.1228 0.5015 0.029 Uiso 1 1 calc R . .
C56 C 0.52548(13) 0.12828(12) 0.50119(11) 0.0217(4) Uani 1 1 d . . .
H56 H 0.5160 0.1377 0.5503 0.026 Uiso 1 1 calc R . .
C57 C 0.61369(12) 0.12339(11) 0.45726(10) 0.0168(3) Uani 1 1 d . . .
H57 H 0.6627 0.1304 0.4764 0.020 Uiso 1 1 calc R . .
C58 C 0.76913(13) -0.05175(11) 0.38780(11) 0.0202(3) Uani 1 1 d . . .
H58A H 0.7256 -0.0438 0.4333 0.030 Uiso 1 1 calc R . .
H58B H 0.8308 -0.0950 0.4073 0.030 Uiso 1 1 calc R . .
H58C H 0.7424 -0.0710 0.3565 0.030 Uiso 1 1 calc R . .
C59 C 0.93669(13) -0.12401(11) 0.28331(11) 0.0174(3) Uani 1 1 d . . .
H59A H 0.9798 -0.1491 0.2453 0.026 Uiso 1 1 calc R . .
H59B H 0.8711 -0.1156 0.2756 0.026 Uiso 1 1 calc R . .
H59C H 0.9540 -0.1628 0.3379 0.026 Uiso 1 1 calc R . .
C60 C 1.12044(12) -0.08966(11) 0.21566(11) 0.0184(3) Uani 1 1 d . . .
H60A H 1.1187 -0.0934 0.1637 0.028 Uiso 1 1 calc R . .
H60B H 1.1237 -0.1447 0.2579 0.028 Uiso 1 1 calc R . .
H60C H 1.1766 -0.0762 0.2166 0.028 Uiso 1 1 calc R . .
C61 C 0.97303(11) 0.34757(10) 0.05070(9) 0.0116(3) Uani 1 1 d . . .
C62 C 0.98121(11) 0.37229(10) 0.11706(9) 0.0115(3) Uani 1 1 d . . .
C63 C 1.05228(12) 0.40144(10) 0.12667(10) 0.0141(3) Uani 1 1 d . . .
C64 C 1.03549(12) 0.42544(11) 0.19681(10) 0.0142(3) Uani 1 1 d . . .
C65 C 0.95256(12) 0.41491(10) 0.24394(10) 0.0129(3) Uani 1 1 d . . .
C66 C 0.91449(12) 0.43656(10) 0.31824(10) 0.0144(3) Uani 1 1 d . . .
C67 C 0.97567(13) 0.41779(11) 0.37885(10) 0.0179(3) Uani 1 1 d . . .
H67 H 1.0425 0.3929 0.3713 0.021 Uiso 1 1 calc R . .
C68 C 0.93835(15) 0.43568(12) 0.44982(11) 0.0225(4) Uani 1 1 d . . .
H68 H 0.9802 0.4227 0.4892 0.027 Uiso 1 1 calc R . .
C69 C 0.83926(15) 0.47263(12) 0.46218(11) 0.0235(4) Uani 1 1 d . . .
H69 H 0.8143 0.4835 0.5102 0.028 Uiso 1 1 calc R . .
C70 C 0.77716(14) 0.49346(12) 0.40258(11) 0.0219(4) Uani 1 1 d . . .
H70 H 0.7105 0.5191 0.4103 0.026 Uiso 1 1 calc R . .
C71 C 0.81463(13) 0.47595(11) 0.33119(10) 0.0173(3) Uani 1 1 d . . .
H71 H 0.7725 0.4907 0.2913 0.021 Uiso 1 1 calc R . .
C72 C 0.89528(11) 0.29183(10) -0.00936(9) 0.0123(3) Uani 1 1 d . . .
C73 C 0.95374(13) 0.21507(11) -0.02360(10) 0.0181(3) Uani 1 1 d . . .
H73 H 1.0056 0.1756 0.0093 0.022 Uiso 1 1 calc R . .
C74 C 0.93433(13) 0.19770(12) -0.08710(11) 0.0208(3) Uani 1 1 d . . .
H74 H 0.9734 0.1465 -0.0967 0.025 Uiso 1 1 calc R . .
C75 C 0.85723(13) 0.25603(12) -0.13616(10) 0.0196(3) Uani 1 1 d . . .
H75 H 0.8447 0.2443 -0.1789 0.024 Uiso 1 1 calc R . .
C76 C 0.79862(13) 0.33221(12) -0.12132(11) 0.0193(3) Uani 1 1 d . . .
H76 H 0.7468 0.3716 -0.1543 0.023 Uiso 1 1 calc R . .
C77 C 0.81687(12) 0.34991(11) -0.05759(10) 0.0160(3) Uani 1 1 d . . .
H77 H 0.7767 0.4005 -0.0472 0.019 Uiso 1 1 calc R . .
C78 C 1.10155(13) 0.46225(13) 0.21514(12) 0.0222(4) Uani 1 1 d . . .
H78A H 1.1215 0.5003 0.1653 0.033 Uiso 1 1 calc R . .
H78B H 1.1578 0.4150 0.2414 0.033 Uiso 1 1 calc R . .
H78C H 1.0674 0.4948 0.2504 0.033 Uiso 1 1 calc R . .
C79 C 1.14179(12) 0.40693(12) 0.07225(11) 0.0198(3) Uani 1 1 d . . .
H79A H 1.1644 0.3608 0.0500 0.030 Uiso 1 1 calc R . .
H79B H 1.1917 0.4007 0.1034 0.030 Uiso 1 1 calc R . .
H79C H 1.1261 0.4627 0.0287 0.030 Uiso 1 1 calc R . .
C80 C 1.03328(13) 0.36783(12) -0.02720(10) 0.0182(3) Uani 1 1 d . . .
H80A H 1.0961 0.3226 -0.0211 0.027 Uiso 1 1 calc R . .
H80B H 1.0407 0.4231 -0.0394 0.027 Uiso 1 1 calc R . .
H80C H 1.0015 0.3707 -0.0708 0.027 Uiso 1 1 calc R . .
C1S C 0.69761(15) 0.69457(14) 0.47670(13) 0.0294(4) Uani 1 1 d . . .
H1S1 H 0.7122 0.6339 0.4831 0.035 Uiso 1 1 calc R . .
H1S2 H 0.6424 0.7105 0.5129 0.035 Uiso 1 1 calc R . .
Cl1S Cl 0.79879(4) 0.70552(4) 0.50363(3) 0.03781(12) Uani 1 1 d . . .
Cl2S Cl 0.66778(4) 0.76179(4) 0.37533(3) 0.04038(13) Uani 1 1 d . . .
C2A C 0.4295(4) 0.8174(5) 0.0697(4) 0.0607(17) Uani 0.65 1 d P A 1
H2S1 H 0.4856 0.7642 0.0762 0.073 Uiso 0.65 1 calc PR A 1
H2S2 H 0.3948 0.8283 0.0236 0.073 Uiso 0.65 1 calc PR A 1
Cl3A Cl 0.46874(12) 0.90486(12) 0.04996(12) 0.0754(5) Uani 0.65 1 d P A 1
Cl4A Cl 0.35351(11) 0.80266(15) 0.15761(13) 0.0758(6) Uani 0.65 1 d P A 1
C2B C 0.3934(10) 0.7874(8) 0.0997(7) 0.072(4) Uani 0.35 1 d P B 2
H2B1 H 0.3518 0.7872 0.0640 0.086 Uiso 0.35 1 calc PR B 2
H2B2 H 0.4573 0.7451 0.0953 0.086 Uiso 0.35 1 calc PR B 2
Cl3B Cl 0.4029(7) 0.8913(2) 0.0650(2) 0.214(4) Uani 0.35 1 d P B 2
Cl4B Cl 0.34836(17) 0.7535(3) 0.19812(18) 0.0683(9) Uani 0.35 1 d P B 2
C3S C 0.35584(15) 0.95863(13) 0.25139(12) 0.0268(4) Uani 1 1 d . . .
H3S1 H 0.3678 0.9439 0.2026 0.032 Uiso 1 1 calc R C 1
H3S2 H 0.2927 1.0044 0.2480 0.032 Uiso 1 1 calc R C 1
Cl5A Cl 0.4456(3) 0.9968(3) 0.2574(2) 0.0375(4) Uani 0.71 1 d P D 1
Cl6A Cl 0.3562(3) 0.8642(3) 0.3388(3) 0.0251(5) Uani 0.71 1 d P D 1
Cl5B Cl 0.4599(8) 0.9880(8) 0.2447(6) 0.063(3) Uani 0.29 1 d P D 2
Cl6B Cl 0.3602(10) 0.8649(8) 0.3318(9) 0.046(3) Uani 0.29 1 d P D 2
C4S C 0.92069(17) 0.65636(14) 0.31256(13) 0.0350(5) Uani 1 1 d . . .
H4S1 H 0.8811 0.6957 0.3413 0.042 Uiso 1 1 calc R . .
H4S2 H 0.9030 0.6041 0.3347 0.042 Uiso 1 1 calc R . .
Cl7S Cl 1.04349(4) 0.62722(4) 0.32945(3) 0.03711(12) Uani 1 1 d . . .
Cl8S Cl 0.89553(5) 0.70764(5) 0.20881(4) 0.05267(17) Uani 1 1 d . . .

loop_
_atom_site_aniso_label
_atom_site_aniso_U_11
_atom_site_aniso_U_22
_atom_site_aniso_U_33
_atom_site_aniso_U_23
_atom_site_aniso_U_13
_atom_site_aniso_U_12
Cu1 0.01045(9) 0.01270(9) 0.01078(9) -0.00445(7) -0.00085(7) -0.00432(7)
Cu2 0.00934(9) 0.01211(9) 0.01205(9) -0.00411(7) -0.00067(7) -0.00355(7)
Cu3 0.01077(9) 0.01173(9) 0.01161(9) -0.00431(7) -0.00009(7) -0.00490(7)
Cu4 0.01014(9) 0.01344(9) 0.01079(9) -0.00461(7) 0.00052(7) -0.00516(7)
P1 0.01017(18) 0.01387(18) 0.01171(18) -0.00600(14) 0.00091(14) -0.00587(15)
P2 0.00937(18) 0.01476(18) 0.01071(18) -0.00585(15) 0.00001(14) -0.00403(15)
P3 0.01012(18) 0.01493(19) 0.01381(18) -0.00525(15) -0.00189(14) -0.00506(15)
P4 0.00966(18) 0.01137(18) 0.01419(18) -0.00545(15) 0.00083(14) -0.00370(14)
N1 0.0108(6) 0.0147(6) 0.0135(6) -0.0042(5) -0.0026(5) -0.0032(5)
N2 0.0118(6) 0.0134(6) 0.0138(6) -0.0041(5) 0.0001(5) -0.0041(5)
N3 0.0118(6) 0.0147(6) 0.0128(6) -0.0041(5) 0.0000(5) -0.0065(5)
N4 0.0126(6) 0.0141(6) 0.0104(6) -0.0051(5) -0.0005(5) -0.0049(5)
C1 0.0132(7) 0.0147(7) 0.0136(7) -0.0049(6) -0.0019(6) -0.0055(6)
C2 0.0125(7) 0.0142(7) 0.0114(7) -0.0046(6) -0.0014(6) -0.0055(6)
C3 0.0167(8) 0.0140(7) 0.0118(7) -0.0047(6) -0.0002(6) -0.0068(6)
C4 0.0137(7) 0.0133(7) 0.0138(7) -0.0060(6) 0.0017(6) -0.0053(6)
C5 0.0112(7) 0.0127(7) 0.0138(7) -0.0051(6) 0.0009(6) -0.0054(6)
C6 0.0112(7) 0.0154(7) 0.0120(7) -0.0048(6) 0.0018(6) -0.0062(6)
C7 0.0149(8) 0.0171(8) 0.0193(8) -0.0092(6) 0.0001(6) -0.0065(6)
C8 0.0139(8) 0.0185(8) 0.0235(9) -0.0098(7) -0.0017(6) -0.0023(6)
C9 0.0140(8) 0.0231(9) 0.0235(9) -0.0078(7) -0.0049(6) -0.0056(7)
C10 0.0197(8) 0.0210(8) 0.0202(8) -0.0085(7) -0.0043(7) -0.0085(7)
C11 0.0153(8) 0.0154(7) 0.0154(7) -0.0068(6) -0.0002(6) -0.0048(6)
C12 0.0108(7) 0.0168(8) 0.0115(7) -0.0044(6) -0.0023(6) -0.0019(6)
C13 0.0146(8) 0.0173(8) 0.0194(8) -0.0019(6) -0.0008(6) -0.0063(6)
C14 0.0185(9) 0.0161(8) 0.0270(9) -0.0044(7) -0.0027(7) -0.0029(7)
C15 0.0125(8) 0.0228(9) 0.0213(8) -0.0063(7) -0.0029(6) -0.0014(7)
C16 0.0142(8) 0.0253(9) 0.0286(9) -0.0108(7) -0.0033(7) -0.0072(7)
C17 0.0161(8) 0.0187(8) 0.0280(9) -0.0110(7) -0.0039(7) -0.0042(7)
C18 0.0169(8) 0.0283(9) 0.0153(8) -0.0083(7) -0.0044(6) -0.0017(7)
C19 0.0197(8) 0.0216(8) 0.0154(8) -0.0097(6) -0.0021(6) -0.0057(7)
C20 0.0176(8) 0.0210(8) 0.0147(8) -0.0080(6) 0.0021(6) -0.0046(7)
C21 0.0108(7) 0.0173(8) 0.0112(7) -0.0031(6) 0.0010(6) -0.0042(6)
C22 0.0107(7) 0.0181(8) 0.0115(7) -0.0038(6) -0.0007(6) -0.0050(6)
C23 0.0124(8) 0.0221(8) 0.0162(8) -0.0041(6) -0.0035(6) -0.0060(6)
C24 0.0173(8) 0.0238(9) 0.0172(8) -0.0039(7) -0.0046(6) -0.0115(7)
C25 0.0172(8) 0.0191(8) 0.0130(7) -0.0044(6) -0.0017(6) -0.0110(7)
C26 0.0236(9) 0.0196(8) 0.0134(7) -0.0048(6) -0.0044(6) -0.0112(7)
C27 0.0308(10) 0.0252(9) 0.0208(9) -0.0080(7) 0.0007(7) -0.0179(8)
C28 0.0438(12) 0.0238(10) 0.0309(10) -0.0095(8) 0.0006(9) -0.0206(9)
C29 0.0423(12) 0.0220(9) 0.0328(11) -0.0138(8) -0.0029(9) -0.0110(9)
C30 0.0299(10) 0.0281(10) 0.0307(10) -0.0168(8) 0.0039(8) -0.0110(8)
C31 0.0247(9) 0.0226(9) 0.0218(9) -0.0100(7) -0.0003(7) -0.0117(7)
C32 0.0127(7) 0.0136(7) 0.0138(7) -0.0027(6) -0.0032(6) -0.0033(6)
C33 0.0173(8) 0.0192(8) 0.0191(8) -0.0079(7) 0.0040(6) -0.0058(7)
C34 0.0201(9) 0.0221(9) 0.0303(10) -0.0078(7) 0.0051(7) -0.0115(7)
C35 0.0267(10) 0.0193(9) 0.0316(10) -0.0111(8) 0.0001(8) -0.0101(7)
C36 0.0322(10) 0.0260(9) 0.0235(9) -0.0148(8) 0.0068(8) -0.0106(8)
C37 0.0227(9) 0.0231(9) 0.0207(8) -0.0095(7) 0.0079(7) -0.0117(7)
C38 0.0162(8) 0.0196(8) 0.0262(9) -0.0071(7) -0.0072(7) -0.0008(7)
C39 0.0130(8) 0.0296(10) 0.0308(10) -0.0078(8) -0.0074(7) -0.0057(7)
C40 0.0237(9) 0.0326(10) 0.0346(11) -0.0082(8) -0.0104(8) -0.0153(8)
C41 0.0130(7) 0.0157(7) 0.0123(7) -0.0046(6) -0.0014(6) -0.0064(6)
C42 0.0131(7) 0.0134(7) 0.0124(7) -0.0052(6) -0.0008(6) -0.0055(6)
C43 0.0153(8) 0.0133(7) 0.0141(7) -0.0053(6) -0.0024(6) -0.0050(6)
C44 0.0132(7) 0.0149(7) 0.0151(7) -0.0085(6) -0.0014(6) -0.0028(6)
C45 0.0103(7) 0.0149(7) 0.0139(7) -0.0063(6) -0.0015(6) -0.0032(6)
C46 0.0087(7) 0.0140(7) 0.0159(7) -0.0042(6) -0.0020(6) -0.0018(6)
C47 0.0139(8) 0.0191(8) 0.0173(8) -0.0079(6) -0.0001(6) -0.0040(6)
C48 0.0151(8) 0.0257(9) 0.0191(8) -0.0069(7) 0.0022(6) -0.0047(7)
C49 0.0156(8) 0.0226(9) 0.0243(9) -0.0019(7) 0.0005(7) -0.0092(7)
C50 0.0174(8) 0.0169(8) 0.0243(9) -0.0045(7) -0.0030(7) -0.0074(7)
C51 0.0136(8) 0.0145(7) 0.0183(8) -0.0051(6) -0.0020(6) -0.0037(6)
C52 0.0120(7) 0.0114(7) 0.0175(8) -0.0026(6) 0.0017(6) -0.0046(6)
C53 0.0174(8) 0.0226(9) 0.0276(9) -0.0130(7) 0.0013(7) -0.0089(7)
C54 0.0151(8) 0.0246(9) 0.0429(11) -0.0146(8) 0.0024(8) -0.0105(7)
C55 0.0150(8) 0.0191(9) 0.0333(10) -0.0065(7) 0.0085(7) -0.0069(7)
C56 0.0199(9) 0.0193(8) 0.0179(8) -0.0035(7) 0.0047(7) -0.0040(7)
C57 0.0147(8) 0.0164(8) 0.0148(7) -0.0022(6) 0.0003(6) -0.0045(6)
C58 0.0196(8) 0.0145(8) 0.0225(9) -0.0044(7) 0.0053(7) -0.0067(7)
C59 0.0192(8) 0.0153(8) 0.0198(8) -0.0078(6) -0.0001(6) -0.0069(6)
C60 0.0161(8) 0.0166(8) 0.0234(8) -0.0114(7) 0.0008(6) -0.0029(6)
C61 0.0108(7) 0.0116(7) 0.0113(7) -0.0043(6) -0.0005(5) -0.0024(6)
C62 0.0105(7) 0.0121(7) 0.0116(7) -0.0040(6) 0.0007(5) -0.0042(6)
C63 0.0122(7) 0.0152(7) 0.0159(7) -0.0054(6) 0.0003(6) -0.0063(6)
C64 0.0127(7) 0.0152(7) 0.0173(8) -0.0062(6) -0.0018(6) -0.0064(6)
C65 0.0135(7) 0.0121(7) 0.0142(7) -0.0050(6) -0.0016(6) -0.0046(6)
C66 0.0188(8) 0.0115(7) 0.0149(7) -0.0053(6) -0.0002(6) -0.0070(6)
C67 0.0209(8) 0.0162(8) 0.0176(8) -0.0071(6) -0.0025(6) -0.0055(7)
C68 0.0339(10) 0.0202(9) 0.0158(8) -0.0067(7) -0.0054(7) -0.0094(8)
C69 0.0383(11) 0.0194(8) 0.0153(8) -0.0094(7) 0.0053(7) -0.0122(8)
C70 0.0230(9) 0.0201(8) 0.0241(9) -0.0114(7) 0.0063(7) -0.0088(7)
C71 0.0185(8) 0.0173(8) 0.0193(8) -0.0086(6) 0.0007(6) -0.0079(7)
C72 0.0132(7) 0.0154(7) 0.0108(7) -0.0053(6) 0.0020(6) -0.0078(6)
C73 0.0173(8) 0.0182(8) 0.0183(8) -0.0081(6) -0.0033(6) -0.0028(7)
C74 0.0239(9) 0.0201(8) 0.0204(8) -0.0125(7) 0.0003(7) -0.0049(7)
C75 0.0238(9) 0.0251(9) 0.0158(8) -0.0107(7) -0.0007(7) -0.0111(7)
C76 0.0181(8) 0.0227(9) 0.0177(8) -0.0069(7) -0.0053(6) -0.0057(7)
C77 0.0155(8) 0.0159(8) 0.0169(8) -0.0077(6) -0.0009(6) -0.0036(6)
C78 0.0211(9) 0.0295(9) 0.0258(9) -0.0140(8) 0.0018(7) -0.0159(8)
C79 0.0158(8) 0.0283(9) 0.0221(8) -0.0130(7) 0.0060(6) -0.0137(7)
C80 0.0193(8) 0.0261(9) 0.0140(8) -0.0089(7) 0.0047(6) -0.0134(7)
C1S 0.0272(10) 0.0262(10) 0.0370(11) -0.0128(8) -0.0019(8) -0.0094(8)
Cl1S 0.0277(3) 0.0510(3) 0.0382(3) -0.0178(2) -0.0041(2) -0.0139(2)
Cl2S 0.0318(3) 0.0615(4) 0.0301(3) -0.0218(3) 0.0005(2) -0.0134(3)
C2A 0.036(3) 0.099(5) 0.054(3) -0.052(4) -0.009(2) -0.003(3)
Cl3A 0.0735(9) 0.0558(10) 0.0696(11) -0.0153(8) -0.0186(7) 0.0061(7)
Cl4A 0.0287(6) 0.1344(17) 0.1053(14) -0.0974(13) 0.0205(8) -0.0251(9)
C2B 0.086(9) 0.067(7) 0.059(7) -0.050(6) -0.022(6) 0.014(6)
Cl3B 0.508(12) 0.0253(12) 0.0406(16) -0.0139(11) -0.063(4) 0.002(4)
Cl4B 0.0184(9) 0.131(3) 0.0668(17) -0.0741(18) -0.0043(11) 0.0032(13)
C3S 0.0283(10) 0.0261(10) 0.0270(10) -0.0057(8) -0.0058(8) -0.0119(8)
Cl5A 0.0317(11) 0.0457(8) 0.0414(6) -0.0103(6) 0.0030(8) -0.0271(8)
Cl6A 0.0291(11) 0.0160(9) 0.0293(8) -0.0053(6) -0.0020(7) -0.0094(8)
Cl5B 0.035(3) 0.066(4) 0.087(5) -0.015(3) 0.014(2) -0.036(2)
Cl6B 0.055(5) 0.033(3) 0.049(5) -0.001(2) -0.021(3) -0.019(3)
C4S 0.0415(13) 0.0287(11) 0.0280(10) -0.0075(8) 0.0117(9) -0.0134(9)
Cl7S 0.0468(3) 0.0378(3) 0.0289(3) -0.0127(2) 0.0006(2) -0.0168(2)
Cl8S 0.0515(4) 0.0841(5) 0.0329(3) -0.0169(3) -0.0006(3) -0.0384(4)

loop_
_atom_type_symbol
_atom_type_description
_atom_type_scat_dispersion_real
_atom_type_scat_dispersion_imag
_atom_type_scat_source
C C 0.0033 0.0016 'International Tables Vol C Tables 4.2.6.8 and 6.1.1.4'
H H 0.0000 0.0000 'International Tables Vol C Tables 4.2.6.8 and 6.1.1.4'
N N 0.0061 0.0033 'International Tables Vol C Tables 4.2.6.8 and 6.1.1.4'
P P 0.1023 0.0942 'International Tables Vol C Tables 4.2.6.8 and 6.1.1.4'
Cu Cu 0.3201 1.2651 'International Tables Vol C Tables 4.2.6.8 and 6.1.1.4'
Cl Cl 0.1484 0.1585 'International Tables Vol C Tables 4.2.6.8 and 6.1.1.4'

loop_
_geom_angle_atom_site_label_1
_geom_angle_atom_site_label_2
_geom_angle_atom_site_label_3
_geom_angle
N1 Cu1 P4 116.70(4)
N1 Cu1 P1 116.38(4)
P4 Cu1 P1 122.377(16)
N1 Cu1 Cu4 169.49(4)
P4 Cu1 Cu4 56.017(12)
P1 Cu1 Cu4 73.492(12)
N1 Cu1 Cu2 117.74(4)
P4 Cu1 Cu2 113.970(13)
P1 Cu1 Cu2 54.755(11)
Cu4 Cu1 Cu2 64.036(8)
N1 Cu1 Cu3 111.82(4)
P4 Cu1 Cu3 69.311(12)
P1 Cu1 Cu3 109.056(13)
Cu4 Cu1 Cu3 59.493(7)
Cu2 Cu1 Cu3 57.850(7)
N1 Cu1 P2 77.62(4)
P4 Cu1 P2 114.992(14)
P1 Cu1 P2 96.629(14)
Cu4 Cu1 P2 98.263(11)
Cu2 Cu1 P2 49.067(10)
Cu3 Cu1 P2 48.416(9)
N2 Cu2 P1 121.42(4)
N2 Cu2 P2 116.83(4)
P1 Cu2 P2 116.489(16)
N2 Cu2 Cu3 114.03(4)
P1 Cu2 Cu3 114.778(13)
P2 Cu2 Cu3 55.873(12)
N2 Cu2 Cu1 168.72(4)
P1 Cu2 Cu1 55.715(12)
P2 Cu2 Cu1 71.347(12)
Cu3 Cu2 Cu1 63.018(7)
N2 Cu2 Cu4 111.83(4)
P1 Cu2 Cu4 70.336(12)
P2 Cu2 Cu4 109.240(13)
Cu3 Cu2 Cu4 58.884(7)
Cu1 Cu2 Cu4 57.003(7)
N3 Cu3 P2 115.30(4)
N3 Cu3 P3 118.87(4)
P2 Cu3 P3 121.313(17)
N3 Cu3 Cu2 168.24(4)
P2 Cu3 Cu2 55.688(11)
P3 Cu3 Cu2 72.549(12)
N3 Cu3 Cu4 119.49(4)
P2 Cu3 Cu4 113.415(13)
P3 Cu3 Cu4 54.231(11)
Cu2 Cu3 Cu4 63.693(7)
N3 Cu3 Cu1 111.94(4)
P2 Cu3 Cu1 69.392(12)
P3 Cu3 Cu1 107.798(13)
Cu2 Cu3 Cu1 59.132(7)
Cu4 Cu3 Cu1 57.305(7)
N3 Cu3 P4 78.60(4)
P2 Cu3 P4 114.997(15)
P3 Cu3 P4 96.398(15)
Cu2 Cu3 P4 98.053(11)
Cu4 Cu3 P4 49.068(10)
Cu1 Cu3 P4 48.339(9)
N4 Cu4 P3 121.89(4)
N4 Cu4 P4 116.35(4)
P3 Cu4 P4 116.765(16)
N4 Cu4 Cu1 113.20(4)
P3 Cu4 Cu1 114.841(13)
P4 Cu4 Cu1 56.017(12)
N4 Cu4 Cu3 169.00(4)
P3 Cu4 Cu3 55.917(12)
P4 Cu4 Cu3 71.091(12)
Cu1 Cu4 Cu3 63.201(7)
N4 Cu4 Cu2 111.61(4)
P3 Cu4 Cu2 70.066(12)
P4 Cu4 Cu2 109.401(13)
Cu1 Cu4 Cu2 58.961(7)
Cu3 Cu4 Cu2 57.423(7)
C65 P1 C62 93.05(7)
C65 P1 Cu2 123.27(6)
C62 P1 Cu2 140.02(5)
C65 P1 Cu1 110.38(5)
C62 P1 Cu1 116.12(5)
Cu2 P1 Cu1 69.530(13)
C5 P2 C2 92.85(8)
C5 P2 Cu2 117.32(5)
C2 P2 Cu2 127.72(5)
C5 P2 Cu3 120.06(5)
C2 P2 Cu3 132.85(6)
Cu2 P2 Cu3 68.439(13)
C5 P2 Cu1 175.80(5)
C2 P2 Cu1 87.44(5)
Cu2 P2 Cu1 59.587(11)
Cu3 P2 Cu1 62.192(11)
C25 P3 C22 93.14(8)
C25 P3 Cu4 123.47(6)
C22 P3 Cu4 140.80(6)
C25 P3 Cu3 107.25(6)
C22 P3 Cu3 115.53(5)
Cu4 P3 Cu3 69.853(13)
C45 P4 C42 92.84(7)
C45 P4 Cu1 122.14(5)
C42 P4 Cu1 132.48(5)
C45 P4 Cu4 115.90(5)
C42 P4 Cu4 127.65(5)
Cu1 P4 Cu4 67.965(13)
C45 P4 Cu3 173.15(5)
C42 P4 Cu3 86.54(5)
Cu1 P4 Cu3 62.350(11)
Cu4 P4 Cu3 59.840(11)
C1 N1 C12 121.80(14)
C1 N1 Cu1 130.84(11)
C12 N1 Cu1 107.35(10)
C21 N2 C32 120.93(14)
C21 N2 Cu2 129.98(12)
C32 N2 Cu2 109.04(10)
C41 N3 C52 120.50(13)
C41 N3 Cu3 129.17(11)
C52 N3 Cu3 110.33(10)
C61 N4 C72 120.20(13)
C61 N4 Cu4 131.07(11)
C72 N4 Cu4 108.65(9)
N1 C1 C2 119.53(14)
N1 C1 C18 119.86(15)
C2 C1 C18 120.53(14)
C3 C2 C1 127.47(14)
C3 C2 P2 109.08(11)
C1 C2 P2 123.41(12)
C2 C3 C4 113.68(14)
C2 C3 C19 126.58(15)
C4 C3 C19 119.54(14)
C5 C4 C3 114.23(14)
C5 C4 C20 123.71(15)
C3 C4 C20 121.81(14)
C4 C5 C6 124.62(14)
C4 C5 P2 109.96(12)
C6 C5 P2 125.41(12)
C11 C6 C7 117.63(15)
C11 C6 C5 121.65(15)
C7 C6 C5 120.69(14)
C8 C7 C6 121.47(15)
C9 C8 C7 119.98(16)
C10 C9 C8 119.53(16)
C9 C10 C11 120.44(16)
C10 C11 C6 120.94(16)
C13 C12 C17 119.93(15)
C13 C12 N1 120.03(14)
C17 C12 N1 119.72(15)
C14 C13 C12 119.55(16)
C13 C14 C15 120.79(17)
C16 C15 C14 119.41(16)
C15 C16 C17 120.40(16)
C12 C17 C16 119.89(16)
N2 C21 C22 119.62(14)
N2 C21 C38 119.53(15)
C22 C21 C38 120.79(14)
C23 C22 C21 128.71(15)
C23 C22 P3 108.94(12)
C21 C22 P3 122.31(12)
C22 C23 C24 114.10(15)
C22 C23 C39 126.23(16)
C24 C23 C39 119.66(15)
C25 C24 C23 114.13(15)
C25 C24 C40 124.41(17)
C23 C24 C40 121.43(16)
C24 C25 C26 127.82(15)
C24 C25 P3 109.65(13)
C26 C25 P3 122.41(12)
C31 C26 C27 117.08(17)
C31 C26 C25 120.13(15)
C27 C26 C25 122.79(16)
C28 C27 C26 121.28(18)
C29 C28 C27 120.69(18)
C28 C29 C30 119.16(19)
C31 C30 C29 120.29(19)
C30 C31 C26 121.50(17)
C37 C32 C33 119.53(16)
C37 C32 N2 120.79(14)
C33 C32 N2 119.44(15)
C34 C33 C32 119.85(16)
C35 C34 C33 120.56(17)
C36 C35 C34 119.47(17)
C35 C36 C37 120.61(17)
C36 C37 C32 119.97(16)
N3 C41 C42 120.02(14)
N3 C41 C58 119.74(14)
C42 C41 C58 120.10(14)
C43 C42 C41 127.06(14)
C43 C42 P4 108.99(11)
C41 C42 P4 123.85(12)
C42 C43 C44 113.80(14)
C42 C43 C59 126.59(14)
C44 C43 C59 119.43(14)
C45 C44 C43 114.38(14)
C45 C44 C60 123.80(15)
C43 C44 C60 121.66(14)
C44 C45 C46 124.57(14)
C44 C45 P4 109.82(12)
C46 C45 P4 125.60(12)
C51 C46 C47 117.70(15)
C51 C46 C45 121.11(15)
C47 C46 C45 121.17(15)
C48 C47 C46 121.17(16)
C49 C48 C47 120.34(17)
C50 C49 C48 119.32(16)
C49 C50 C51 120.64(17)
C50 C51 C46 120.80(16)
C53 C52 C57 120.00(15)
C53 C52 N3 119.75(15)
C57 C52 N3 120.09(15)
C54 C53 C52 120.05(17)
C55 C54 C53 120.31(17)
C54 C55 C56 119.80(16)
C55 C56 C57 120.34(18)
C52 C57 C56 119.50(16)
N4 C61 C62 119.41(14)
N4 C61 C80 119.82(14)
C62 C61 C80 120.76(14)
C63 C62 C61 128.27(14)
C63 C62 P1 109.07(12)
C61 C62 P1 122.62(11)
C62 C63 C64 113.82(14)
C62 C63 C79 126.70(15)
C64 C63 C79 119.47(14)
C65 C64 C63 114.45(14)
C65 C64 C78 124.09(15)
C63 C64 C78 121.42(14)
C64 C65 C66 127.15(14)
C64 C65 P1 109.58(12)
C66 C65 P1 123.25(12)
C71 C66 C67 117.46(15)
C71 C66 C65 120.56(15)
C67 C66 C65 121.98(15)
C68 C67 C66 121.26(17)
C69 C68 C67 120.25(17)
C68 C69 C70 119.73(17)
C69 C70 C71 120.01(17)
C70 C71 C66 121.26(16)
C77 C72 C73 120.09(15)
C77 C72 N4 119.04(14)
C73 C72 N4 120.75(14)
C74 C73 C72 119.70(16)
C75 C74 C73 120.44(17)
C74 C75 C76 119.65(16)
C77 C76 C75 120.40(16)
C76 C77 C72 119.70(16)
Cl2S C1S Cl1S 111.07(11)
Cl3A C2A Cl4A 111.7(3)
Cl4B C2B Cl3B 114.9(6)
Cl6B C3S Cl5A 110.5(5)
Cl6B C3S Cl6A 3.2(5)
Cl5A C3S Cl6A 110.2(2)
Cl6B C3S Cl5B 111.7(6)
Cl5A C3S Cl5B 10.4(4)
Cl6A C3S Cl5B 112.0(4)
Cl7S C4S Cl8S 112.42(11)

loop_
_geom_bond_atom_site_label_1
_geom_bond_atom_site_label_2
_geom_bond_distance
Cu1 N1 1.9542(14)
Cu1 P4 2.2807(4)
Cu1 P1 2.2971(4)
Cu1 Cu4 2.5495(3)
Cu1 Cu2 2.6046(3)
Cu1 Cu3 2.7041(3)
Cu1 P2 2.8616(4)
Cu2 N2 1.9704(14)
Cu2 P1 2.2705(4)
Cu2 P2 2.2817(4)
Cu2 Cu3 2.5691(3)
Cu2 Cu4 2.7330(3)
Cu3 N3 1.9587(13)
Cu3 P2 2.2867(4)
Cu3 P3 2.3027(4)
Cu3 Cu4 2.6101(3)
Cu3 P4 2.8559(4)
Cu4 N4 1.9640(13)
Cu4 P3 2.2558(4)
Cu4 P4 2.2807(4)
P1 C65 1.7627(16)
P1 C62 1.7742(16)
P2 C5 1.7557(16)
P2 C2 1.7760(16)
P3 C25 1.7583(16)
P3 C22 1.7711(17)
P4 C45 1.7586(16)
P4 C42 1.7796(16)
N1 C1 1.296(2)
N1 C12 1.433(2)
N2 C21 1.302(2)
N2 C32 1.432(2)
N3 C41 1.298(2)
N3 C52 1.436(2)
N4 C61 1.304(2)
N4 C72 1.431(2)
C1 C2 1.457(2)
C1 C18 1.509(2)
C2 C3 1.405(2)
C3 C4 1.421(2)
C3 C19 1.512(2)
C4 C5 1.393(2)
C4 C20 1.512(2)
C5 C6 1.477(2)
C6 C11 1.398(2)
C6 C7 1.399(2)
C7 C8 1.389(2)
C8 C9 1.387(2)
C9 C10 1.383(3)
C10 C11 1.393(2)
C12 C13 1.390(2)
C12 C17 1.390(2)
C13 C14 1.387(2)
C14 C15 1.387(3)
C15 C16 1.383(3)
C16 C17 1.390(2)
C21 C22 1.453(2)
C21 C38 1.511(2)
C22 C23 1.403(2)
C23 C24 1.420(3)
C23 C39 1.510(2)
C24 C25 1.394(2)
C24 C40 1.510(2)
C25 C26 1.479(2)
C26 C31 1.398(3)
C26 C27 1.405(2)
C27 C28 1.384(3)
C28 C29 1.380(3)
C29 C30 1.389(3)
C30 C31 1.387(3)
C32 C37 1.389(2)
C32 C33 1.391(2)
C33 C34 1.388(3)
C34 C35 1.383(3)
C35 C36 1.379(3)
C36 C37 1.387(3)
C41 C42 1.453(2)
C41 C58 1.512(2)
C42 C43 1.401(2)
C43 C44 1.423(2)
C43 C59 1.515(2)
C44 C45 1.390(2)
C44 C60 1.506(2)
C45 C46 1.478(2)
C46 C51 1.402(2)
C46 C47 1.403(2)
C47 C48 1.389(2)
C48 C49 1.388(3)
C49 C50 1.385(3)
C50 C51 1.392(2)
C52 C53 1.387(2)
C52 C57 1.389(2)
C53 C54 1.387(3)
C54 C55 1.379(3)
C55 C56 1.387(3)
C56 C57 1.392(2)
C61 C62 1.450(2)
C61 C80 1.505(2)
C62 C63 1.406(2)
C63 C64 1.422(2)
C63 C79 1.510(2)
C64 C65 1.394(2)
C64 C78 1.510(2)
C65 C66 1.474(2)
C66 C71 1.399(2)
C66 C67 1.403(2)
C67 C68 1.388(2)
C68 C69 1.382(3)
C69 C70 1.387(3)
C70 C71 1.392(2)
C72 C77 1.387(2)
C72 C73 1.391(2)
C73 C74 1.386(2)
C74 C75 1.382(3)
C75 C76 1.388(3)
C76 C77 1.386(2)
C1S Cl2S 1.760(2)
C1S Cl1S 1.765(2)
C2A Cl3A 1.745(7)
C2A Cl4A 1.751(6)
C2B Cl4B 1.717(12)
C2B Cl3B 1.746(14)
C3S Cl6B 1.704(14)
C3S Cl5A 1.750(4)
C3S Cl6A 1.783(5)
C3S Cl5B 1.788(11)
C4S Cl7S 1.753(2)
C4S Cl8S 1.755(2)
